data_2009026
loop_
_publ_author_name
'Bortoluzzi, Adailton J.'
'Neves, Ademir'
'Vencato, Ivo'
'Zucco, Cesar'
'H\"orner, Manfredo'

_publ_section_title
;Bis(\m-acetato){\m-2,6-bis[(2-hydroxybenzyl)-(2-pyridylmethyl)aminomethyl]-4-methylphenolato}diindium(III)
 nitrate dihydrate
;
_journal_issue 10
_journal_name_full 'Acta Crystallographica Section C'
_journal_page_first 1634
_journal_page_last 1636
_journal_paper_doi 10.1107/S0108270199008252
_journal_volume 55
_journal_year 1999
_chemical_formula_iupac '[In2 (C35 H33 N4 O3) (C2 H3 O2)2] NO3, 2H2O'
_chemical_formula_moiety 'C39 H39 In2 N4 O7 1+, N1 O3 1-, 2H2 O1'
_chemical_formula_structural
;
[In~2~(BBPMP)(OAc)~2~](NO~3~).2H~2~O
;
_chemical_formula_sum 'C39 H43 In2 N5 O12'
_chemical_formula_weight 1003.42
_chemical_name_systematic
;
Bis(\m-acetato)-2,6-bis[(2-hydroxybenzyl)(2-pyridylmethyl)aminomethyl)-
4-methylphenolato)-di-indium(III) Nitrate DihydratE
;
_space_group_IT_number 60
_symmetry_cell_setting orthorhombic
_symmetry_space_group_name_Hall '-P 2n 2ab'
_symmetry_space_group_name_H-M 'P b c n'
_cell_angle_alpha 90.00
_cell_angle_beta 90.00
_cell_angle_gamma 90.00
_cell_formula_units_Z 4
_cell_length_a 11.138(2)
_cell_length_b 18.801(4)
_cell_length_c 19.121(4)
_cell_measurement_reflns_used 25
_cell_measurement_temperature 293(2)
_cell_measurement_theta_max 22.37
_cell_measurement_theta_min 17.69
_cell_volume 4004.0(14)
_computing_cell_refinement 'SET4 in CAD-4 EXPRESS'
_computing_data_collection 'CAD-4 EXPRESS (Enraf-Nonius, 1994)'
_computing_data_reduction 'HELENA (Spek, 1996)'
_computing_molecular_graphics 'ZORTEP (Zsolnai et al., 1996)'
_computing_publication_material
;
SHELXL97. All calculations were performed on a PC/PentiumII computer
running LINUX
;
_computing_structure_refinement 'SHELXL97 (Sheldrick, 1997a)'
_computing_structure_solution 'SHELXS97 (Sheldrick, 1997b)'
_diffrn_ambient_temperature 293(2)
_diffrn_measured_fraction_theta_full 0.893
_diffrn_measured_fraction_theta_max 0.893
_diffrn_measurement_device_type 'Enraf-Nonius CAD-4'
_diffrn_measurement_method \w-2\q
_diffrn_radiation_monochromator graphite
_diffrn_radiation_source 'fine-focus sealed tube'
_diffrn_radiation_type MoK\a
_diffrn_radiation_wavelength 0.71073
_diffrn_reflns_av_R_equivalents 0.048
_diffrn_reflns_av_sigmaI/netI 0.0465
_diffrn_reflns_limit_h_max 0
_diffrn_reflns_limit_h_min -13
_diffrn_reflns_limit_k_max 0
_diffrn_reflns_limit_k_min -22
_diffrn_reflns_limit_l_max 0
_diffrn_reflns_limit_l_min -22
_diffrn_reflns_number 4045
_diffrn_reflns_theta_full 25.18
_diffrn_reflns_theta_max 25.18
_diffrn_reflns_theta_min 2.38
_diffrn_standards_decay_% 1.7
_diffrn_standards_interval_time 120
_diffrn_standards_number 3
_exptl_absorpt_coefficient_mu 1.221
_exptl_absorpt_correction_T_max 0.853
_exptl_absorpt_correction_T_min 0.704
_exptl_absorpt_correction_type '\y scan'
_exptl_absorpt_process_details '(PLATON; Spek, 1990)'
_exptl_crystal_colour colourless
_exptl_crystal_density_diffrn 1.665
_exptl_crystal_density_method 'not measured'
_exptl_crystal_description prismatic
_exptl_crystal_F_000 2024
_exptl_crystal_size_max 0.33
_exptl_crystal_size_mid 0.26
_exptl_crystal_size_min 0.13
_refine_diff_density_max 1.45
_refine_diff_density_min -0.70
_refine_ls_extinction_coef 0.00023(16)
_refine_ls_extinction_method SHELXL97
_refine_ls_goodness_of_fit_ref 1.030
_refine_ls_hydrogen_treatment constr
_refine_ls_matrix_type full
_refine_ls_number_parameters 263
_refine_ls_number_reflns 3601
_refine_ls_number_restraints 7
_refine_ls_restrained_S_all 1.038
_refine_ls_R_factor_all 0.073
_refine_ls_R_factor_gt 0.036
_refine_ls_shift/su_max <0.001
_refine_ls_shift/su_mean 0.000
_refine_ls_structure_factor_coef Fsqd
_refine_ls_weighting_details 'w = 1/[\s^2^(Fo^2^)+(0.0511P)^2^+6.4081P] where P = (Fo^2^+2Fc^2^)/3'
_refine_ls_weighting_scheme calc
_refine_ls_wR_factor_ref 0.107
_reflns_number_gt 2555
_reflns_number_total 3601
_reflns_threshold_expression I>2\s(I)
_cod_data_source_file gd1031.cif
_cod_data_source_block GD1031
_cod_depositor_comments
;
The following automatic conversions were performed:
'_symmetry_cell_setting' value 'Orthorhombic' changed to 'orthorhombic'
according to '/home/saulius/struct/CIF-dictionaries/cif_core.dic'
dictionary named 'cif_core.dic' version 2.4.1 from 2010-06-29.

Automatic conversion script
Id: cif_fix_enum 1527 2010-12-29 10:47:43Z saulius 

The following automatic conversions were performed:

'_symmetry_cell_setting' value 'Orthorhombic' changed to
'orthorhombic' according to
/home/saulius/struct/CIF-dictionaries/cif_core.dic dictionary named
'cif_core.dic' version 2.4.1 from 2010-06-29.

Automatic conversion script
Id: cif_fix_values 1715 2011-07-08 13:25:40Z adriana 

The following automatic conversions were performed:

'_refine_ls_weighting_scheme' value 'calc w =
1/[\s^2^(Fo^2^)+(0.0511P)^2^+6.4081P] where P = (Fo^2^+2Fc^2^)/3' was
changed to 'calc'. New tag '_refine_ls_weighting_details' was
created. The value of the new tag was set to 'w =
1/[\s^2^(Fo^2^)+(0.0511P)^2^+6.4081P] where P = (Fo^2^+2Fc^2^)/3'.

Automatic conversion script
Id: cif_fix_values 3143 2015-03-26 13:38:13Z robertas 
;
_cod_database_code 2009026

loop_
_symmetry_equiv_pos_as_xyz
'x, y, z'
'-x+1/2, -y+1/2, z+1/2'
'-x, y, -z+1/2'
'x+1/2, -y+1/2, -z'
'-x, -y, -z'
'x-1/2, y-1/2, -z-1/2'
'x, -y, z-1/2'
'-x-1/2, y-1/2, z'

loop_
_atom_site_label
_atom_site_fract_x
_atom_site_fract_y
_atom_site_fract_z
_atom_site_U_iso_or_equiv
_atom_site_adp_type
_atom_site_calc_flag
_atom_site_refinement_flags
_atom_site_occupancy
_atom_site_disorder_assembly
_atom_site_disorder_group
_atom_site_type_symbol
In1 .11400(3) .062095(17) .679136(16) .03262(14) Uani d . 1 . . In
O10 .0000 .0020(2) .7500 .0317(10) Uani d S 1 . . O
O20 .2359(3) .11846(19) .61957(19) .0471(9) Uani d . 1 . . O
O41 -.0269(3) .1292(2) .6487(2) .0516(10) Uani d . 1 . . O
O42 .1723(3) .11989(19) .77093(18) .0490(9) Uani d . 1 . . O
N50 -.5000 -.1837(4) .7500 .108(4) Uani d SD 1 . . N
O51 -.5000 -.2461(7) .7500 .291(9) Uiso d SD 1 . . O
O52 -.4979(7) -.1538(3) .6940(3) .122(2) Uani d D 1 . . O
O1W .1597(5) .2590(2) .5928(3) .0845(15) Uani d . 1 . . O
H1WA .1932 .2170 .5977 .101 Uiso d R 1 . . H
H1WB .1010 .2742 .6252 .101 Uiso d R 1 . . H
N1 .2494(3) -.0265(2) .68877(18) .0316(9) Uani d . 1 . . N
N32 .0495(4) -.0222(2) .60095(19) .0350(9) Uani d . 1 . . N
C1 .2248(4) -.0675(3) .7543(2) .0362(11) Uani d . 1 . . C
H1A .2895 -.1012 .7620 .043 Uiso calc R 1 . . H
H1B .2233 -.0350 .7937 .043 Uiso calc R 1 . . H
C2 .3704(4) .0070(3) .6961(2) .0387(12) Uani d . 1 . . C
H2A .4283 -.0299 .7069 .046 Uiso calc R 1 . . H
H2B .3684 .0396 .7353 .046 Uiso calc R 1 . . H
C3 .2442(4) -.0726(3) .6260(2) .0380(12) Uani d . 1 . . C
H3A .2735 -.1196 .6381 .046 Uiso calc R 1 . . H
H3B .2970 -.0533 .5903 .046 Uiso calc R 1 . . H
C11 .0000 -.0710(3) .7500 .0284(14) Uani d S 1 . . C
C12 .1085(4) -.1070(2) .7515(2) .0335(10) Uani d . 1 . . C
C13 .1054(5) -.1822(2) .7508(3) .0407(11) Uani d . 1 . . C
H13 .1777 -.2070 .7509 .049 Uiso calc R 1 . . H
C14 .0000 -.2202(4) .7500 .0402(17) Uani d S 1 . . C
C17 .0000 -.3011(4) .7500 .071(3) Uani d S 1 . . C
H17A -.0813 -.3181 .7495 .107 Uiso calc PR .50 . . H
H17B .0399 -.3181 .7912 .107 Uiso calc PR .50 . . H
H17C .0413 -.3181 .7092 .107 Uiso calc PR .50 . . H
C21 .4138(4) .0475(3) .6314(3) .0398(12) Uani d . 1 . . C
C22 .3473(5) .1005(3) .5994(3) .0408(12) Uani d . 1 . . C
C23 .3993(5) .1385(3) .5443(3) .0529(14) Uani d . 1 . . C
H23 .3566 .1750 .5229 .064 Uiso calc R 1 . . H
C24 .5140(6) .1221(4) .5212(3) .0639(18) Uani d . 1 . . C
H24 .5475 .1475 .4843 .077 Uiso calc R 1 . . H
C25 .5782(6) .0689(4) .5521(3) .0628(17) Uani d . 1 . . C
H25 .6551 .0581 .5365 .075 Uiso calc R 1 . . H
C26 .5283(5) .0313(3) .6065(3) .0505(14) Uani d . 1 . . C
H26 .5715 -.0054 .6270 .061 Uiso calc R 1 . . H
C31 .1199(5) -.0791(3) .5965(2) .0376(12) Uani d . 1 . . C
C33 -.0620(5) -.0246(3) .5743(3) .0456(13) Uani d . 1 . . C
H33 -.1113 .0152 .5780 .055 Uiso calc R 1 . . H
C34 -.1046(5) -.0843(4) .5419(3) .0592(16) Uani d . 1 . . C
H34 -.1820 -.0848 .5237 .071 Uiso calc R 1 . . H
C35 -.0334(6) -.1432(3) .5363(3) .0644(17) Uani d . 1 . . C
H35 -.0616 -.1840 .5142 .077 Uiso calc R 1 . . H
C36 .0812(6) -.1411(3) .5640(3) .0531(15) Uani d . 1 . . C
H36 .1315 -.1804 .5610 .064 Uiso calc R 1 . . H
C41 -.1283(5) .1450(3) .6746(3) .0437(13) Uani d . 1 . . C
C42 -.2011(6) .1969(3) .6311(3) .0571(15) Uani d . 1 . . C
H42A -.1550 .2115 .5911 .086 Uiso calc R 1 . . H
H42B -.2207 .2378 .6589 .086 Uiso calc R 1 . . H
H42C -.2737 .1743 .6157 .086 Uiso calc R 1 . . H

loop_
_atom_site_aniso_label
_atom_site_aniso_U_11
_atom_site_aniso_U_22
_atom_site_aniso_U_33
_atom_site_aniso_U_12
_atom_site_aniso_U_13
_atom_site_aniso_U_23
In1 .0341(2) .0289(2) .0348(2) -.00010(15) .00175(15) .00202(14)
O10 .037(3) .024(2) .034(2) .000 .006(2) .000
O20 .042(2) .044(2) .056(2) .0008(17) .0089(18) .0114(18)
O41 .047(2) .047(2) .061(2) .0152(18) .008(2) .0186(19)
O42 .052(2) .048(2) .047(2) -.0103(18) .0033(19) -.0120(17)
N50 .135(9) .029(5) .160(11) .000 .074(9) .000
O52 .140(6) .085(4) .140(6) .002(4) -.029(5) .018(4)
O1W .101(4) .048(3) .104(4) .003(3) .012(3) .016(3)
N1 .032(2) .031(2) .032(2) -.0016(16) .0024(17) -.0010(17)
N32 .039(2) .038(2) .028(2) -.0025(19) -.0028(18) -.0015(18)
C1 .034(3) .038(3) .036(3) .005(2) -.003(2) .005(2)
C2 .029(3) .047(3) .040(3) -.002(2) -.003(2) -.003(2)
C3 .040(3) .036(3) .038(3) .001(2) .003(2) -.005(2)
C11 .037(4) .021(3) .028(3) .000 .001(3) .000
C12 .035(3) .033(2) .032(2) .003(2) .000(2) .004(2)
C13 .045(3) .030(2) .047(3) .010(2) -.001(2) .006(2)
C14 .050(5) .028(4) .042(4) .000 -.008(3) .000
C17 .082(7) .034(5) .097(7) .000 -.011(6) .000
C21 .037(3) .046(3) .036(3) -.010(2) -.001(2) -.002(2)
C22 .040(3) .043(3) .039(3) -.011(2) .001(2) -.003(2)
C23 .055(4) .052(3) .052(3) -.017(3) .002(3) .010(3)
C24 .064(4) .072(4) .056(4) -.024(4) .017(3) .001(3)
C25 .045(3) .081(5) .062(4) -.005(3) .017(3) .000(4)
C26 .037(3) .067(4) .047(3) .000(3) .002(3) -.002(3)
C31 .044(3) .042(3) .026(2) -.006(2) .000(2) -.002(2)
C33 .046(3) .054(3) .037(3) -.002(3) -.007(2) .003(3)
C34 .048(4) .080(4) .049(3) -.014(3) -.016(3) .005(3)
C35 .076(5) .052(4) .065(4) -.008(3) -.018(4) -.011(3)
C36 .061(4) .044(3) .055(3) -.001(3) -.010(3) -.013(3)
C41 .049(3) .036(3) .046(3) .004(2) -.010(3) .001(2)
C42 .058(4) .057(4) .056(3) .020(3) -.002(3) .012(3)

loop_
_atom_type_symbol
_atom_type_description
_atom_type_scat_dispersion_real
_atom_type_scat_dispersion_imag
_atom_type_scat_source
C C 0.0033 0.0016 'International Tables Vol C Tables 4.2.6.8 and 6.1.1.4'
H H 0.0000 0.0000 'International Tables Vol C Tables 4.2.6.8 and 6.1.1.4'
N N 0.0061 0.0033 'International Tables Vol C Tables 4.2.6.8 and 6.1.1.4'
O O 0.0106 0.0060 'International Tables Vol C Tables 4.2.6.8 and 6.1.1.4'
In In -0.7276 1.3100 'International Tables Vol C Tables 4.2.6.8 and 6.1.1.4'

loop_
_geom_angle_atom_site_label_1
_geom_angle_atom_site_label_2
_geom_angle_atom_site_label_3
_geom_angle_site_symmetry_1
_geom_angle_site_symmetry_3
_geom_angle
_geom_angle_publ_flag
O20 In1 O41 . . 91.72(14) yes
O20 In1 O42 . . 89.56(14) yes
O41 In1 O42 . . 98.51(15) yes
O20 In1 O10 . . 174.10(10) yes
O41 In1 O10 . . 92.80(12) yes
O42 In1 O10 . . 86.02(11) yes
O20 In1 N1 . . 89.10(14) yes
O41 In1 N1 . . 165.51(15) yes
O42 In1 N1 . . 95.96(14) yes
O10 In1 N1 . . 87.48(12) yes
O20 In1 N32 . . 101.60(14) yes
O41 In1 N32 . . 90.03(15) yes
O42 In1 N32 . . 165.78(14) yes
O10 In1 N32 . . 82.21(12) yes
N1 In1 N32 . . 75.65(14) yes
C11 O10 In1 . 3_556 121.30(10) ?
C11 O10 In1 . . 121.30(10) ?
In1 O10 In1 3_556 . 117.39(19) yes
C22 O20 In1 . . 129.6(3) ?
C41 O41 In1 . . 134.4(3) ?
C41 O42 In1 3_556 . 138.7(4) ?
O51 N50 O52 . 3_456 117.7(4) ?
O51 N50 O52 . . 117.7(4) ?
O52 N50 O52 3_456 . 124.6(8) ?
C3 N1 C2 . . 110.9(4) ?
C3 N1 C1 . . 111.6(4) ?
C2 N1 C1 . . 107.7(3) ?
C3 N1 In1 . . 109.9(3) ?
C2 N1 In1 . . 107.4(3) ?
C1 N1 In1 . . 109.1(3) ?
C31 N32 C33 . . 119.6(5) ?
C31 N32 In1 . . 114.4(3) ?
C33 N32 In1 . . 124.0(4) ?
C12 C1 N1 . . 112.6(4) ?
N1 C2 C21 . . 114.8(4) ?
N1 C3 C31 . . 112.8(4) ?
O10 C11 C12 . 3_556 119.2(3) ?
O10 C11 C12 . . 119.2(3) ?
C12 C11 C12 3_556 . 121.5(6) ?
C11 C12 C13 . . 117.8(5) ?
C11 C12 C1 . . 121.0(4) ?
C13 C12 C1 . . 121.2(4) ?
C14 C13 C12 . . 122.7(5) ?
C13 C14 C13 . 3_556 117.3(6) ?
C13 C14 C17 . . 121.3(3) ?
C13 C14 C17 3_556 . 121.3(3) ?
C22 C21 C26 . . 119.7(5) ?
C22 C21 C2 . . 123.1(5) ?
C26 C21 C2 . . 117.2(5) ?
O20 C22 C21 . . 123.2(5) ?
O20 C22 C23 . . 118.2(5) ?
C21 C22 C23 . . 118.6(5) ?
C24 C23 C22 . . 120.6(6) ?
C25 C24 C23 . . 120.5(6) ?
C24 C25 C26 . . 119.5(6) ?
C25 C26 C21 . . 121.1(6) ?
N32 C31 C36 . . 121.4(5) ?
N32 C31 C3 . . 117.1(4) ?
C36 C31 C3 . . 121.5(5) ?
N32 C33 C34 . . 121.3(6) ?
C33 C34 C35 . . 120.0(6) ?
C34 C35 C36 . . 118.8(6) ?
C35 C36 C31 . . 118.8(6) ?
O42 C41 O41 3_556 . 126.0(5) ?
O42 C41 C42 3_556 . 119.5(5) ?
O41 C41 C42 . . 114.4(5) ?

loop_
_geom_bond_atom_site_label_1
_geom_bond_atom_site_label_2
_geom_bond_site_symmetry_2
_geom_bond_distance
_geom_bond_publ_flag
In1 O20 . 2.065(3) yes
In1 O41 . 2.096(4) yes
In1 O42 . 2.164(3) yes
In1 O10 . 2.173(2) yes
In1 N1 . 2.254(4) yes
In1 N32 . 2.294(4) yes
O10 C11 . 1.372(7) ?
O10 In1 3_556 2.173(2) ?
O20 C22 . 1.342(6) ?
O41 C41 . 1.269(6) ?
O42 C41 3_556 1.245(6) ?
N50 O51 . 1.174(11) ?
N50 O52 3_456 1.210(6) ?
N50 O52 . 1.210(6) ?
N1 C3 . 1.483(6) ?
N1 C2 . 1.494(6) ?
N1 C1 . 1.497(6) ?
N32 C31 . 1.328(6) ?
N32 C33 . 1.344(6) ?
C1 C12 . 1.493(6) ?
C2 C21 . 1.531(7) ?
C3 C31 . 1.500(7) ?
C11 C12 3_556 1.385(5) ?
C11 C12 . 1.385(5) ?
C12 C13 . 1.415(6) ?
C13 C14 . 1.374(6) ?
C14 C13 3_556 1.374(6) ?
C14 C17 . 1.521(10) ?
C21 C22 . 1.386(7) ?
C21 C26 . 1.394(7) ?
C22 C23 . 1.398(7) ?
C23 C24 . 1.387(8) ?
C24 C25 . 1.364(9) ?
C25 C26 . 1.375(8) ?
C31 C36 . 1.389(7) ?
C33 C34 . 1.366(8) ?
C34 C35 . 1.367(9) ?
C35 C36 . 1.383(8) ?
C41 O42 3_556 1.245(6) ?
C41 C42 . 1.517(7) ?

loop_
_geom_hbond_atom_site_label_D
_geom_hbond_atom_site_label_H
_geom_hbond_atom_site_label_A
_geom_hbond_site_symmetry_A
_geom_hbond_distance_DH
_geom_hbond_distance_HA
_geom_hbond_distance_DA
_geom_hbond_angle_DHA
_geom_hbond_publ_flag
O1W H1WA O20 . 0.88 1.96 2.822(6) 168 yes
O1W H1WB O52 8_565 0.94 2.21 3.111(8) 159 yes
